data_7705019
loop_
_publ_author_name
'Deng, Lan'
'Zhou, Zhao-Hui'

_publ_section_title
;
 Spontaneous conversions of glutamine, histidine and arginine into
 \a-hydroxycarboxylates with NH<sub>4</sub>VO<sub>3</sub> or
 V<sub>2</sub>O<sub>5</sub>.
;
_journal_issue 34
_journal_name_full 'Dalton transactions (Cambridge, England : 2003)'
_journal_page_first 11921
_journal_page_last 11930
_journal_paper_doi 10.1039/d0dt02150d
_journal_volume 49
_journal_year 2020
_chemical_absolute_configuration rmad
_chemical_formula_moiety 'O3 V, C6 H15 N4 O2, 0.5(H2 O)'
_chemical_formula_sum 'C6 H16 N4 O5.5 V'
_chemical_formula_weight 283.17
_space_group_crystal_system monoclinic
_space_group_IT_number 5
_space_group_name_Hall 'I 2y'
_space_group_name_H-M_alt 'I 1 2 1'
_atom_sites_solution_hydrogens mixed
_atom_sites_solution_primary dual
_audit_creation_date 2020-07-23
_audit_creation_method
;
Olex2 1.2
(compiled 2018.05.29 svn.r3508 for OlexSys, GUI svn.r5506)
;
_audit_update_record
;
2020-07-24 deposited with the CCDC.	2020-08-04 downloaded from the CCDC.
;
_cell_angle_alpha 90
_cell_angle_beta 112.374(5)
_cell_angle_gamma 90
_cell_formula_units_Z 4
_cell_length_a 13.8138(6)
_cell_length_b 5.1262(2)
_cell_length_c 17.0635(7)
_cell_measurement_reflns_used 3988
_cell_measurement_temperature 100.00(10)
_cell_measurement_theta_max 76.3620
_cell_measurement_theta_min 3.4970
_cell_volume 1117.34(9)
_computing_cell_refinement 'CrysAlisPro 1.171.40.21a (Rigaku OD, 2018)'
_computing_data_collection 'CrysAlisPro 1.171.40.21a (Rigaku OD, 2018)'
_computing_data_reduction 'CrysAlisPro 1.171.40.21a (Rigaku OD, 2018)'
_computing_molecular_graphics 'Olex2 (Dolomanov et al., 2009)'
_computing_publication_material 'Olex2 (Dolomanov et al., 2009)'
_computing_structure_refinement 'ShelXL (Sheldrick, 2015)'
_computing_structure_solution 'ShelXT (Sheldrick, 2015)'
_diffrn_ambient_environment N~2~
_diffrn_ambient_temperature 100.00(10)
_diffrn_detector 'CCD plate'
_diffrn_detector_type HyPix
_diffrn_measured_fraction_theta_full 1.000
_diffrn_measured_fraction_theta_max 0.974
_diffrn_measurement_details
;
List of Runs (angles in degrees, time in seconds):

  # Type    Start    End  Width  t~exp~   \w     \q     \k     \f   Frames
#--------------------------------------------------------------------------
  1  \w   -115.00 -28.00   0.50    0.05    --  -46.75 -63.00  26.00  174
  2  \w    -64.00  23.00   0.50    0.05    --  -46.75  63.00 162.00  174
  3  \w     13.00  53.00   0.50    0.05    --   46.75 -63.00  26.00   80
  4  \w   -139.00-114.00   0.50    0.18    --  -88.50 -63.00  26.00   50
  5  \w    -73.00 -46.00   0.50    0.18    --  -88.50  63.00 162.00   54
  6  \w     89.00 174.00   0.50    0.18    --  107.31  63.00 162.00  170
  7  \w     35.00 126.00   0.50    0.18    --  107.31 -63.00  26.00  182
  8  \w   -115.00 -71.00   0.50    0.05    --  -46.75-125.00 150.00   88
  9  \w     42.00  67.00   0.50    0.05    --   46.75  57.00-150.00   50
 10  \w     71.00  99.00   0.50    0.05    --   46.75  57.00-150.00   56
 11  \w   -116.00 -87.00   0.50    0.18    --  -88.50 -61.00 -30.00   58
 12  \w   -123.00 -75.00   0.50    0.18    --  -88.50 -30.00 -90.00   96
 13  \w   -140.00 -74.00   0.50    0.18    --  -88.50 -45.00-120.00  132
 14  \w   -149.00-122.00   0.50    0.18    --  -88.50 -61.00 -30.00   54
 15  \w    -64.00 -15.00   0.50    0.18    --  -88.50 125.00-180.00   98
 16  \w   -111.00 -86.00   0.50    0.18    --  -88.50 -77.00-120.00   50
 17  \w    148.00 176.00   0.50    0.18    --  107.31  45.00  90.00   56
 18  \w    138.00 166.00   0.50    0.18    --  107.31  45.00 -90.00   56
 19  \w     93.00 132.00   0.50    0.18    --  107.31  45.00 -90.00   78
 20  \w     36.00 114.00   0.50    0.18    --  107.31-125.00   0.00  156
 21  \w    101.00 127.00   0.50    0.18    --  107.31  45.00-120.00   52
 22  \w    100.00 141.00   0.50    0.18    --  107.31  45.00  90.00   82
 23  \w     63.00  93.00   0.50    0.18    --  107.31 -94.00 -90.00   60
 24  \w     95.00 121.00   0.50    0.18    --  107.31 125.00   0.00   52
 25  \w     71.00 117.00   0.50    0.18    --  107.31-125.00-180.00   92
 26  \w    144.00 173.00   0.50    0.18    --  107.31  77.00 -30.00   58
 27  \w     39.00  65.00   0.50    0.18    --  107.31-125.00-180.00   52
 28  \w     90.00 130.00   0.50    0.18    --  107.31  77.00 -30.00   80
 29  \w    148.00 173.00   0.50    0.18    --  107.31 125.00   0.00   50
 30  \w     96.00 123.00   0.50    0.18    --  107.31  30.00 -60.00   54
 31  \w     91.00 117.00   0.50    0.18    --  107.31  61.00 -90.00   52
 32  \w    138.00 174.00   0.50    0.18    --  107.31  45.00-120.00   72
;
_diffrn_measurement_device 'four-circle diffractometer'
_diffrn_measurement_device_type 'XtaLAB Synergy, Dualflex, HyPix'
_diffrn_measurement_method '\w scans'
_diffrn_orient_matrix_type 'CrysAlisPro convention (1999,Acta A55,543-557)'
_diffrn_orient_matrix_UB_11 0.0289857000
_diffrn_orient_matrix_UB_12 0.0179681000
_diffrn_orient_matrix_UB_13 0.0964029000
_diffrn_orient_matrix_UB_21 0.0806174000
_diffrn_orient_matrix_UB_22 -0.2204089000
_diffrn_orient_matrix_UB_23 0.0138854000
_diffrn_orient_matrix_UB_31 0.0848886000
_diffrn_orient_matrix_UB_32 0.2035216000
_diffrn_orient_matrix_UB_33 0.0066919000
_diffrn_radiation_monochromator mirror
_diffrn_radiation_probe x-ray
_diffrn_radiation_type CuK\a
_diffrn_radiation_wavelength 1.54184
_diffrn_reflns_av_R_equivalents 0.0360
_diffrn_reflns_av_unetI/netI 0.0374
_diffrn_reflns_Laue_measured_fraction_full 1.000
_diffrn_reflns_Laue_measured_fraction_max 0.974
_diffrn_reflns_limit_h_max 17
_diffrn_reflns_limit_h_min -15
_diffrn_reflns_limit_k_max 6
_diffrn_reflns_limit_k_min -6
_diffrn_reflns_limit_l_max 21
_diffrn_reflns_limit_l_min -21
_diffrn_reflns_number 5491
_diffrn_reflns_point_group_measured_fraction_full 0.997
_diffrn_reflns_point_group_measured_fraction_max 0.940
_diffrn_reflns_theta_full 67.684
_diffrn_reflns_theta_max 76.660
_diffrn_reflns_theta_min 3.527
_diffrn_source 'micro-focus sealed X-ray tube'
_diffrn_source_type 'PhotonJet (Cu) X-ray Source'
_exptl_absorpt_coefficient_mu 7.666
_exptl_absorpt_correction_T_max 0.216
_exptl_absorpt_correction_T_min 0.199
_exptl_absorpt_correction_type multi-scan
_exptl_absorpt_process_details
;
CrysAlisPro 1.171.40.21a (Rigaku Oxford Diffraction, 2018)
Empirical absorption correction using spherical harmonics,
 implemented in SCALE3 ABSPACK scaling algorithm.
;
_exptl_crystal_colour 'clear light gray'
_exptl_crystal_colour_lustre clear
_exptl_crystal_colour_modifier light
_exptl_crystal_colour_primary gray
_exptl_crystal_density_diffrn 1.683
_exptl_crystal_description block
_exptl_crystal_F_000 588
_exptl_crystal_size_max 0.3
_exptl_crystal_size_mid 0.2
_exptl_crystal_size_min 0.2
_refine_diff_density_max 0.677
_refine_diff_density_min -0.411
_refine_diff_density_rms 0.104
_refine_ls_abs_structure_details
;
 Flack x determined using 867 quotients [(I+)-(I-)]/[(I+)+(I-)]
 (Parsons, Flack and Wagner, Acta Cryst. B69 (2013) 249-259).
;
_refine_ls_abs_structure_Flack -0.002(5)
_refine_ls_extinction_method none
_refine_ls_goodness_of_fit_ref 1.115
_refine_ls_hydrogen_treatment constr
_refine_ls_matrix_type full
_refine_ls_number_parameters 155
_refine_ls_number_reflns 2229
_refine_ls_number_restraints 1
_refine_ls_restrained_S_all 1.115
_refine_ls_R_factor_all 0.0471
_refine_ls_R_factor_gt 0.0400
_refine_ls_shift/su_max 0.000
_refine_ls_shift/su_mean 0.000
_refine_ls_structure_factor_coef Fsqd
_refine_ls_weighting_details 'w=1/[\s^2^(Fo^2^)+(0.0502P)^2^+5.4177P] where P=(Fo^2^+2Fc^2^)/3'
_refine_ls_weighting_scheme calc
_refine_ls_wR_factor_gt 0.1048
_refine_ls_wR_factor_ref 0.1165
_reflns_Friedel_coverage 0.732
_reflns_Friedel_fraction_full 0.993
_reflns_Friedel_fraction_max 0.897
_reflns_number_gt 2153
_reflns_number_total 2229
_reflns_threshold_expression 'I > 2\s(I)'
_cod_data_source_file d0dt02150d2.cif
_cod_data_source_block exp_3485
_cod_depositor_comments 'Adding full bibliography for 7705016--7705019.cif.'
_cod_original_formula_sum 'C6 H16 N4 O5.50 V'
_cod_database_code 7705019
_shelx_shelxl_version_number 2014/7
_chemical_oxdiff_formula 'C28 H64 N12 O22 V4 '
_shelx_space_group_comment
;
The symmetry employed for this shelxl refinement is uniquely defined
by the following loop, which should always be used as a source of
symmetry information in preference to the above space-group names.
They are only intended as comments.
;
_shelx_estimated_absorpt_t_max 0.309
_shelx_estimated_absorpt_t_min 0.207
_reflns_odcompleteness_completeness 100.00
_reflns_odcompleteness_iscentric 1
_reflns_odcompleteness_theta 66.97
_olex2_refinement_description
;
1. Fixed Uiso
 At 1.2 times of:
  All C(H) groups, All C(H,H) groups, All N(H) groups, All N(H,H) groups, All
  N(H,H,H) groups
 At 1.5 times of:
  All O(H,H) groups
2. Others
 Fixed Sof: H00O(0.5) H00P(0.5)
3.a Free rotating group:
 O006(H00O,H00P)
3.b Rotating group:
 N007(H00A,H00B)
3.c Ternary CH refined with riding coordinates:
 C00H(H00N)
3.d Secondary CH2 refined with riding coordinates:
 C00E(H00H,H00I), C00F(H00J,H00K), C00G(H00L,H00M)
3.e Aromatic/amide H refined with riding coordinates:
 N009(H009)
3.f X=CH2 refined with riding coordinates:
 N00B(H00F,H00G)
3.g Idealised Me refined as rotating group:
 N00A(H00C,H00D,H00E)
;
_olex2_submission_special_instructions 'No special instructions were received'
_oxdiff_exptl_absorpt_empirical_details
;
Empirical correction (ABSPACK) includes:
- Absorption correction using spherical harmonics
- Frame scaling
;
_oxdiff_exptl_absorpt_empirical_full_max 1.306
_oxdiff_exptl_absorpt_empirical_full_min 0.729

loop_
_space_group_symop_operation_xyz
'x, y, z'
'-x, y, -z'
'x+1/2, y+1/2, z+1/2'
'-x+1/2, y+1/2, -z+1/2'

loop_
_atom_site_label
_atom_site_type_symbol
_atom_site_fract_x
_atom_site_fract_y
_atom_site_fract_z
_atom_site_U_iso_or_equiv
_atom_site_adp_type
_atom_site_occupancy
_atom_site_site_symmetry_order
_atom_site_calc_flag
_atom_site_refinement_flags_posn
_atom_site_refinement_flags_adp
_atom_site_refinement_flags_occupancy
_atom_site_disorder_assembly
_atom_site_disorder_group
V001 V 0.67216(7) 0.17595(18) 0.74080(5) 0.0178(3) Uani 1 1 d . . . . .
O002 O 0.3703(3) 0.4464(8) 0.9453(2) 0.0205(8) Uani 1 1 d . . . . .
O003 O 0.3754(4) 0.8380(8) 0.8898(3) 0.0221(9) Uani 1 1 d . . . . .
O004 O 0.6270(3) 0.0352(8) 0.8066(3) 0.0247(9) Uani 1 1 d . . . . .
O005 O 0.7481(4) 0.4563(9) 0.7915(3) 0.0294(10) Uani 1 1 d . . . . .
O006 O 0.5000 -0.0267(12) 0.5000 0.0250(13) Uani 1 2 d S T P . .
H00O H 0.5023 0.0684 0.5415 0.037 Uiso 0.5 1 d G . . . .
H00P H 0.4590 0.0539 0.4565 0.037 Uiso 0.5 1 d G . . . .
N007 N 0.2438(4) 0.2121(11) 0.4650(3) 0.0267(11) Uani 1 1 d . . . . .
H00A H 0.1784 0.2338 0.4575 0.032 Uiso 1 1 d GR . . . .
H00B H 0.2468 0.1836 0.4158 0.032 Uiso 1 1 d GR . . . .
O008 O 0.5736(4) 0.2614(9) 0.6544(3) 0.0312(11) Uani 1 1 d . . . . .
N009 N 0.3011(4) 0.5097(10) 0.5742(3) 0.0199(10) Uani 1 1 d . . . . .
H009 H 0.2563 0.4453 0.5926 0.024 Uiso 1 1 calc R . . . .
N00A N 0.5139(4) 0.2372(9) 0.8954(3) 0.0196(10) Uani 1 1 d . . . . .
H00C H 0.5548 0.1760 0.8699 0.023 Uiso 1 1 calc GR . . . .
H00D H 0.4621 0.1250 0.8884 0.023 Uiso 1 1 calc GR . . . .
H00E H 0.5515 0.2576 0.9504 0.023 Uiso 1 1 calc GR . . . .
N00B N 0.3630(4) 0.5320(10) 0.4669(3) 0.0223(10) Uani 1 1 d . . . . .
H00F H 0.4023 0.6618 0.4914 0.027 Uiso 1 1 calc R . . . .
H00G H 0.3630 0.4733 0.4197 0.027 Uiso 1 1 calc R . . . .
C00C C 0.3985(5) 0.6016(11) 0.9014(3) 0.0172(12) Uani 1 1 d . . . . .
C00D C 0.3024(4) 0.4227(12) 0.5019(3) 0.0199(11) Uani 1 1 d . . . . .
C00E C 0.4104(5) 0.4605(11) 0.7611(3) 0.0185(11) Uani 1 1 d . . . . .
H00H H 0.4553 0.3694 0.7382 0.022 Uiso 1 1 calc R . . . .
H00I H 0.3488 0.3537 0.7509 0.022 Uiso 1 1 calc R . . . .
C00F C 0.3732(4) 0.7120(11) 0.6243(3) 0.0187(11) Uani 1 1 d . . . . .
H00J H 0.3508 0.8805 0.5977 0.022 Uiso 1 1 calc R . . . .
H00K H 0.4428 0.6777 0.6255 0.022 Uiso 1 1 calc R . . . .
C00G C 0.3770(4) 0.7202(11) 0.7151(3) 0.0194(11) Uani 1 1 d . . . . .
H00L H 0.4257 0.8548 0.7465 0.023 Uiso 1 1 calc R . . . .
H00M H 0.3083 0.7664 0.7138 0.023 Uiso 1 1 calc R . . . .
C00H C 0.4691(4) 0.4948(11) 0.8573(3) 0.0190(11) Uani 1 1 d . . . . .
H00N H 0.5270 0.6175 0.8669 0.023 Uiso 1 1 calc R . . . .

loop_
_atom_site_aniso_label
_atom_site_aniso_U_11
_atom_site_aniso_U_22
_atom_site_aniso_U_33
_atom_site_aniso_U_23
_atom_site_aniso_U_13
_atom_site_aniso_U_12
V001 0.0211(4) 0.0189(4) 0.0156(4) 0.0012(4) 0.0095(3) 0.0013(4)
O002 0.024(2) 0.0204(18) 0.0188(18) 0.0015(15) 0.0100(16) 0.0001(16)
O003 0.031(2) 0.0159(19) 0.025(2) 0.0011(17) 0.0169(18) 0.0011(17)
O004 0.028(2) 0.025(2) 0.023(2) 0.0004(18) 0.0132(18) 0.0015(18)
O005 0.038(2) 0.028(2) 0.028(2) 0.0000(19) 0.019(2) -0.0019(19)
O006 0.027(3) 0.025(3) 0.024(3) 0.000 0.011(3) 0.000
N007 0.027(2) 0.036(3) 0.015(2) -0.003(2) 0.0061(18) -0.006(2)
O008 0.032(2) 0.035(3) 0.025(2) -0.0012(18) 0.0098(19) 0.0072(18)
N009 0.022(2) 0.025(3) 0.014(2) -0.0003(19) 0.0085(19) -0.0007(19)
N00A 0.022(2) 0.021(3) 0.016(2) 0.0020(17) 0.0071(18) 0.0014(18)
N00B 0.028(2) 0.027(3) 0.015(2) -0.0045(19) 0.0112(19) -0.004(2)
C00C 0.021(3) 0.018(3) 0.011(2) -0.0028(19) 0.005(2) 0.001(2)
C00D 0.021(3) 0.021(3) 0.017(3) 0.004(2) 0.007(2) 0.003(2)
C00E 0.026(3) 0.019(3) 0.012(2) -0.001(2) 0.010(2) 0.001(2)
C00F 0.026(2) 0.018(3) 0.013(2) -0.001(2) 0.0079(19) -0.001(2)
C00G 0.026(3) 0.020(3) 0.013(2) 0.003(2) 0.008(2) 0.004(2)
C00H 0.022(3) 0.017(3) 0.017(3) 0.001(2) 0.006(2) 0.000(2)

loop_
_atom_type_symbol
_atom_type_description
_atom_type_scat_dispersion_real
_atom_type_scat_dispersion_imag
_atom_type_scat_source
C C 0.0181 0.0091 'International Tables Vol C Tables 4.2.6.8 and 6.1.1.4'
H H 0.0000 0.0000 'International Tables Vol C Tables 4.2.6.8 and 6.1.1.4'
N N 0.0311 0.0180 'International Tables Vol C Tables 4.2.6.8 and 6.1.1.4'
O O 0.0492 0.0322 'International Tables Vol C Tables 4.2.6.8 and 6.1.1.4'
V V 0.0687 2.1097 'International Tables Vol C Tables 4.2.6.8 and 6.1.1.4'

loop_
_geom_angle_atom_site_label_1
_geom_angle_atom_site_label_2
_geom_angle_atom_site_label_3
_geom_angle
_geom_angle_site_symmetry_1
_geom_angle_site_symmetry_3
_geom_angle_publ_flag
O004 V001 O005 109.0(2) . . ?
O004 V001 O005 111.7(2) . 4_646 ?
O005 V001 O005 109.55(9) . 4_646 ?
O008 V001 O004 109.3(2) . . ?
O008 V001 O005 106.7(2) . 4_646 ?
O008 V001 O005 110.6(2) . . ?
V001 O005 V001 131.7(2) . 4_656 ?
C00D N009 C00F 122.5(5) . . ?
O002 C00C C00H 117.7(5) . . ?
O003 C00C O002 126.4(6) . . ?
O003 C00C C00H 115.9(5) . . ?
N009 C00D N007 119.1(5) . . ?
N009 C00D N00B 121.0(6) . . ?
N00B C00D N007 119.8(5) . . ?
C00G C00E C00H 112.5(4) . . ?
N009 C00F C00G 111.4(5) . . ?
C00E C00G C00F 112.6(5) . . ?
N00A C00H C00C 109.6(4) . . ?
N00A C00H C00E 109.0(4) . . ?
C00E C00H C00C 112.7(5) . . ?

loop_
_geom_bond_atom_site_label_1
_geom_bond_atom_site_label_2
_geom_bond_distance
_geom_bond_site_symmetry_2
_geom_bond_publ_flag
V001 O004 1.643(4) . ?
V001 O005 1.796(5) . ?
V001 O005 1.802(4) 4_646 ?
V001 O008 1.641(5) . ?
O002 C00C 1.251(7) . ?
O003 C00C 1.249(7) . ?
O005 V001 1.802(4) 4_656 ?
N007 C00D 1.353(8) . ?
N009 C00D 1.317(7) . ?
N009 C00F 1.467(7) . ?
N00A C00H 1.498(7) . ?
N00B C00D 1.324(8) . ?
C00C C00H 1.543(8) . ?
C00E C00G 1.525(8) . ?
C00E C00H 1.538(7) . ?
C00F C00G 1.530(7) . ?
